data_4037206
loop_
_publ_author_name
'Wessig, Pablo'
'Czarnecki, Maciej'
'Badetko, Dominik'
'Schilde, Uwe'
'Kelling, Alexandra'

_publ_section_title
;
 Photochemical Synthesis of Both Strained and Macrocyclic
 (1,7)Naphthalenophanes.
;
_journal_issue 19
_journal_name_full 'The Journal of organic chemistry'
_journal_page_first 9147
_journal_page_last 9157
_journal_paper_doi 10.1021/acs.joc.6b01707
_journal_volume 81
_journal_year 2016
_chemical_formula_moiety 'C28 H26 O6, 0.5(C4 H8 O2)'
_chemical_formula_sum 'C30 H30 O7'
_chemical_formula_weight 502.54
_chemical_melting_point 459.5(5)
_chemical_name_systematic
;
 17,18-diacetyl-3,4,7,8,11,12-hexahydro-2,20:13,16-dietheno-
 6,9-benzodioxacyclooctadecine-5,10-dione
;
_space_group_crystal_system monoclinic
_space_group_IT_number 14
_space_group_name_Hall '-P 2ybc'
_space_group_name_H-M_alt 'P 1 21/c 1'
_atom_sites_solution_hydrogens geom
_atom_sites_solution_primary direct
_atom_sites_solution_secondary difmap
_audit_creation_method SHELXL-2014/7
_cell_angle_alpha 90
_cell_angle_beta 104.913(4)
_cell_angle_gamma 90
_cell_formula_units_Z 4
_cell_length_a 14.0313(8)
_cell_length_b 8.1798(3)
_cell_length_c 24.2030(13)
_cell_measurement_reflns_used 32338
_cell_measurement_temperature 210(2)
_cell_measurement_theta_max 29.69
_cell_measurement_theta_min 2.49
_cell_volume 2684.3(2)
_computing_cell_refinement 'X-AREA (Stoe, 2015)'
_computing_data_collection 'X-AREA (Stoe, 2015)'
_computing_data_reduction 'X-RED (Stoe, 2015)'
_computing_publication_material
; 
 SHELXL-2014/7 (Sheldrick, 2014)
 Diamond (Blankenburg, 2015)
;
_computing_structure_refinement 'SHELXL-2014/7 (Sheldrick, 2014)'
_computing_structure_solution 'SHELXS-97 (Sheldrick, 1997)'
_diffrn_ambient_temperature 210(2)
_diffrn_detector 'Pilatus 200K'
_diffrn_measured_fraction_theta_full 0.994
_diffrn_measured_fraction_theta_max 0.994
_diffrn_measurement_details
; 
 1409 frames, exposure time = 50 s per frame,
 detector distance = 60 mm, \D\w = 0.5 \%
;
_diffrn_measurement_device '4-circle goniometer'
_diffrn_measurement_device_type 'STOE StadiVari'
_diffrn_measurement_method 'rotation method'
_diffrn_radiation_collimation '0.3 mm diameter'
_diffrn_radiation_monochromator 'graded multilayer mirror'
_diffrn_radiation_source 'Genix Microfocus'
_diffrn_radiation_type 'Mo K\a'
_diffrn_radiation_wavelength 0.71073
_diffrn_reflns_av_R_equivalents 0.0312
_diffrn_reflns_av_unetI/netI 0.0238
_diffrn_reflns_Laue_measured_fraction_full 0.994
_diffrn_reflns_Laue_measured_fraction_max 0.994
_diffrn_reflns_limit_h_max 16
_diffrn_reflns_limit_h_min -16
_diffrn_reflns_limit_k_max 9
_diffrn_reflns_limit_k_min -9
_diffrn_reflns_limit_l_max 28
_diffrn_reflns_limit_l_min -28
_diffrn_reflns_number 24331
_diffrn_reflns_point_group_measured_fraction_full 0.994
_diffrn_reflns_point_group_measured_fraction_max 0.994
_diffrn_reflns_theta_full 25.000
_diffrn_reflns_theta_max 25.000
_diffrn_reflns_theta_min 2.576
_diffrn_source_current 1.000
_diffrn_source_voltage 50
_exptl_absorpt_coefficient_mu 0.088
_exptl_absorpt_correction_T_max 0.9644
_exptl_absorpt_correction_T_min 0.9641
_exptl_absorpt_correction_type sphere
_exptl_absorpt_process_details 'X-Area (Stoe, 2015)'
_exptl_crystal_colour colorless
_exptl_crystal_density_diffrn 1.244
_exptl_crystal_density_method 'not measured'
_exptl_crystal_description prism
_exptl_crystal_F_000 1064
_exptl_crystal_size_max 0.540
_exptl_crystal_size_mid 0.420
_exptl_crystal_size_min 0.340
_exptl_crystal_size_rad 0.2641
_refine_diff_density_max 0.150
_refine_diff_density_min -0.177
_refine_diff_density_rms 0.036
_refine_ls_extinction_coef 0.0052(10)
_refine_ls_extinction_expression Fc^*^=kFc[1+0.001xFc^2^\l^3^/sin(2\q)]^-1/4^
_refine_ls_extinction_method 'SHELXL-2014/7 (Sheldrick 2014'
_refine_ls_goodness_of_fit_ref 1.035
_refine_ls_hydrogen_treatment constr
_refine_ls_matrix_type full
_refine_ls_number_parameters 320
_refine_ls_number_reflns 4706
_refine_ls_number_restraints 0
_refine_ls_restrained_S_all 1.035
_refine_ls_R_factor_all 0.0488
_refine_ls_R_factor_gt 0.0381
_refine_ls_shift/su_max 0.000
_refine_ls_shift/su_mean 0.000
_refine_ls_structure_factor_coef Fsqd
_refine_ls_weighting_details 'w=1/[\s^2^(Fo^2^)+(0.0698P)^2^] where P=(Fo^2^+2Fc^2^)/3'
_refine_ls_weighting_scheme calc
_refine_ls_wR_factor_gt 0.1028
_refine_ls_wR_factor_ref 0.1076
_reflns_number_gt 3698
_reflns_number_total 4706
_reflns_threshold_expression 'I > 2\s(I)'
_cod_data_source_file jo6b01707_si_001.cif
_cod_data_source_block 13i
_cod_depositor_comments
;
The following automatic conversions were performed:

data item '_chemical_melting_point' value '459-460' was changed to
'459.5(5)' -- the average value was taken and precision was
estimated.

Automatic conversion script
Id: cif_fix_values 6909 2019-04-08 15:41:33Z antanas 
;
_cod_original_sg_symbol_H-M 'P 21/c'
_cod_database_code 4037206
_shelx_space_group_comment
;
The symmetry employed for this shelxl refinement is uniquely defined
by the following loop, which should always be used as a source of
symmetry information in preference to the above space-group names.
They are only intended as comments.
;
_shelx_estimated_absorpt_t_min 0.954
_shelx_estimated_absorpt_t_max 0.971
_platon_squeeze_void_probe_radius 1.20

loop_
_space_group_symop_operation_xyz
'x, y, z'
'-x, y+1/2, -z+1/2'
'-x, -y, -z'
'x, -y-1/2, z-1/2'

loop_
_atom_site_label
_atom_site_type_symbol
_atom_site_fract_x
_atom_site_fract_y
_atom_site_fract_z
_atom_site_U_iso_or_equiv
_atom_site_adp_type
_atom_site_occupancy
_atom_site_site_symmetry_order
_atom_site_calc_flag
_atom_site_refinement_flags_posn
_atom_site_refinement_flags_adp
_atom_site_refinement_flags_occupancy
_atom_site_disorder_assembly
_atom_site_disorder_group
C1 C 0.20326(11) 0.59836(17) 0.20515(7) 0.0502(4) Uani 1 1 d . . . . .
H1 H 0.2301 0.5078 0.2277 0.060 Uiso 1 1 calc R U . . .
C2 C 0.10240(10) 0.60233(16) 0.17870(6) 0.0415(3) Uani 1 1 d . . . . .
C3 C 0.03390(11) 0.46666(18) 0.18614(6) 0.0489(3) Uani 1 1 d . . . . .
H3A H 0.0700 0.3628 0.1911 0.059 Uiso 1 1 calc R U . . .
H3B H -0.0203 0.4582 0.1514 0.059 Uiso 1 1 calc R U . . .
C4 C -0.00876(10) 0.49491(17) 0.23756(6) 0.0456(3) Uani 1 1 d . . . . .
H4A H -0.0394 0.6034 0.2345 0.055 Uiso 1 1 calc R U . . .
H4B H -0.0601 0.4134 0.2372 0.055 Uiso 1 1 calc R U . . .
C5 C 0.06925(10) 0.48322(16) 0.29293(6) 0.0441(3) Uani 1 1 d . . . . .
C6 C 0.06546(10) 0.73790(16) 0.14584(6) 0.0426(3) Uani 1 1 d . . . . .
H6 H -0.0024 0.7437 0.1280 0.051 Uiso 1 1 calc R U . . .
C7 C 0.13372(12) 0.59613(19) 0.38513(7) 0.0556(4) Uani 1 1 d . . . . .
H7A H 0.1444 0.4824 0.3979 0.067 Uiso 1 1 calc R U . . .
H7B H 0.1079 0.6559 0.4133 0.067 Uiso 1 1 calc R U . . .
C8 C 0.22977(11) 0.66949(18) 0.38236(7) 0.0529(4) Uani 1 1 d . . . . .
H8A H 0.2799 0.6507 0.4183 0.063 Uiso 1 1 calc R U . . .
H8B H 0.2526 0.6200 0.3512 0.063 Uiso 1 1 calc R U . . .
C9 C 0.12650(10) 0.86505(16) 0.13882(6) 0.0409(3) Uani 1 1 d . . . . .
H9 H 0.0996 0.9556 0.1162 0.049 Uiso 1 1 calc R U . . .
C10 C 0.29230(10) 0.93279(17) 0.37135(5) 0.0419(3) Uani 1 1 d . . . . .
C11 C 0.26733(10) 1.11049(16) 0.36468(6) 0.0424(3) Uani 1 1 d . . . . .
H11A H 0.2511 1.1490 0.3995 0.051 Uiso 1 1 calc R U . . .
H11B H 0.2084 1.1238 0.3329 0.051 Uiso 1 1 calc R U . . .
C12 C 0.34890(10) 1.21732(18) 0.35357(6) 0.0458(3) Uani 1 1 d . . . . .
H12A H 0.3359 1.3303 0.3630 0.055 Uiso 1 1 calc R U . . .
H12B H 0.4111 1.1841 0.3802 0.055 Uiso 1 1 calc R U . . .
C13 C 0.36369(9) 1.21616(15) 0.29399(5) 0.0382(3) Uani 1 1 d . . . . .
C14 C 0.42912(10) 1.33387(17) 0.28115(6) 0.0440(3) Uani 1 1 d . . . . .
H14 H 0.4610 1.4081 0.3096 0.053 Uiso 1 1 calc R U . . .
C15 C 0.44662(10) 1.34140(17) 0.22838(6) 0.0448(3) Uani 1 1 d . . . . .
H15 H 0.4893 1.4218 0.2207 0.054 Uiso 1 1 calc R U . . .
C16 C 0.41789(10) 1.23630(17) 0.12997(6) 0.0439(3) Uani 1 1 d . . . . .
H16 H 0.4591 1.3186 0.1219 0.053 Uiso 1 1 calc R U . . .
C17 C 0.37568(10) 1.12634(18) 0.08810(6) 0.0457(3) Uani 1 1 d . . . . .
C18 C 0.31330(10) 1.00051(17) 0.10053(6) 0.0438(3) Uani 1 1 d . . . . .
C19 C 0.29394(9) 0.99187(15) 0.15348(5) 0.0379(3) Uani 1 1 d . . . . .
C20 C 0.22717(9) 0.86034(15) 0.16482(5) 0.0373(3) Uani 1 1 d . . . . .
C21 C 0.26450(10) 0.72600(18) 0.19864(7) 0.0493(4) Uani 1 1 d . . . . .
H21 H 0.3320 0.7216 0.2173 0.059 Uiso 1 1 calc R U . . .
C22 C 0.31884(9) 1.10661(15) 0.25220(5) 0.0351(3) Uani 1 1 d . . . . .
H22 H 0.2749 1.0290 0.2603 0.042 Uiso 1 1 calc R U . . .
C23 C 0.33725(9) 1.10779(15) 0.19722(5) 0.0355(3) Uani 1 1 d . . . . .
C24 C 0.40109(9) 1.22910(16) 0.18489(5) 0.0382(3) Uani 1 1 d . . . . .
C25 C 0.39607(13) 1.1339(3) 0.03066(7) 0.0627(5) Uani 1 1 d . . . . .
C26 C 0.44223(15) 1.2834(3) 0.01365(7) 0.0789(6) Uani 1 1 d . . . . .
H26A H 0.4478 1.2712 -0.0253 0.118 Uiso 1 1 calc R U . . .
H26B H 0.5073 1.2984 0.0392 0.118 Uiso 1 1 calc R U . . .
H26C H 0.4016 1.3778 0.0160 0.118 Uiso 1 1 calc R U . . .
C27 C 0.26534(13) 0.8776(2) 0.05480(7) 0.0580(4) Uani 1 1 d . . . . .
C28 C 0.3140(2) 0.7156(3) 0.05658(11) 0.0981(7) Uani 1 1 d . . . . .
H28A H 0.3836 0.7310 0.0593 0.147 Uiso 1 1 calc R U . . .
H28B H 0.2839 0.6553 0.0220 0.147 Uiso 1 1 calc R U . . .
H28C H 0.3064 0.6548 0.0896 0.147 Uiso 1 1 calc R U . . .
O1 O 0.06170(7) 0.60099(11) 0.33009(4) 0.0476(3) Uani 1 1 d . . . . .
O2 O 0.21363(7) 0.84298(12) 0.37253(4) 0.0499(3) Uani 1 1 d . . . . .
O3 O 0.13258(8) 0.37941(12) 0.30367(5) 0.0583(3) Uani 1 1 d . . . . .
O4 O 0.37224(8) 0.87489(15) 0.37608(6) 0.0730(4) Uani 1 1 d . . . . .
O5A O 0.3910(12) 0.995(2) 0.0042(8) 0.098(4) Uani 0.35(5) 1 d . . P A 1
O5B O 0.3675(13) 1.0301(19) -0.0046(5) 0.094(3) Uani 0.65(5) 1 d . . P A 2
O6 O 0.18849(10) 0.90762(18) 0.02086(5) 0.0801(4) Uani 1 1 d . . . . .

loop_
_atom_site_aniso_label
_atom_site_aniso_U_11
_atom_site_aniso_U_22
_atom_site_aniso_U_33
_atom_site_aniso_U_23
_atom_site_aniso_U_13
_atom_site_aniso_U_12
C1 0.0458(8) 0.0435(8) 0.0581(9) 0.0092(6) 0.0073(7) -0.0027(6)
C2 0.0435(7) 0.0408(7) 0.0411(7) -0.0053(6) 0.0127(6) -0.0075(6)
C3 0.0506(8) 0.0435(8) 0.0516(8) -0.0024(6) 0.0115(6) -0.0122(6)
C4 0.0401(7) 0.0414(7) 0.0540(8) 0.0049(6) 0.0096(6) -0.0047(6)
C5 0.0423(7) 0.0366(7) 0.0538(8) 0.0093(6) 0.0130(6) -0.0014(6)
C6 0.0346(6) 0.0480(7) 0.0454(7) -0.0020(6) 0.0106(6) -0.0045(6)
C7 0.0624(10) 0.0557(9) 0.0452(8) 0.0115(7) 0.0074(7) -0.0007(7)
C8 0.0524(9) 0.0471(8) 0.0514(9) 0.0102(6) -0.0008(7) 0.0076(6)
C9 0.0400(7) 0.0410(7) 0.0431(7) 0.0017(6) 0.0132(6) -0.0018(5)
C10 0.0375(7) 0.0547(8) 0.0322(6) 0.0049(6) 0.0069(5) 0.0076(6)
C11 0.0423(7) 0.0497(8) 0.0360(7) -0.0017(5) 0.0114(5) 0.0063(6)
C12 0.0458(8) 0.0524(8) 0.0384(7) -0.0084(6) 0.0093(6) -0.0029(6)
C13 0.0351(6) 0.0415(7) 0.0358(7) -0.0006(5) 0.0053(5) 0.0008(5)
C14 0.0414(7) 0.0454(7) 0.0416(7) -0.0079(6) 0.0042(6) -0.0100(6)
C15 0.0396(7) 0.0488(8) 0.0441(8) -0.0008(6) 0.0071(6) -0.0138(6)
C16 0.0370(7) 0.0542(8) 0.0402(7) 0.0025(6) 0.0091(6) -0.0130(6)
C17 0.0387(7) 0.0623(9) 0.0367(7) -0.0025(6) 0.0107(6) -0.0121(6)
C18 0.0402(7) 0.0531(8) 0.0388(7) -0.0072(6) 0.0112(6) -0.0099(6)
C19 0.0347(6) 0.0416(7) 0.0371(7) -0.0021(5) 0.0089(5) -0.0038(5)
C20 0.0382(7) 0.0396(7) 0.0352(6) -0.0058(5) 0.0114(5) -0.0060(5)
C21 0.0355(7) 0.0519(8) 0.0561(9) 0.0047(6) 0.0040(6) -0.0069(6)
C22 0.0329(6) 0.0371(7) 0.0345(6) 0.0007(5) 0.0068(5) -0.0026(5)
C23 0.0307(6) 0.0385(7) 0.0353(7) 0.0001(5) 0.0050(5) -0.0008(5)
C24 0.0319(6) 0.0441(7) 0.0370(7) 0.0001(5) 0.0062(5) -0.0069(5)
C25 0.0529(9) 0.0971(13) 0.0404(8) -0.0082(9) 0.0162(7) -0.0257(9)
C26 0.0890(13) 0.1114(15) 0.0384(9) 0.0069(9) 0.0204(9) -0.0353(12)
C27 0.0639(10) 0.0740(11) 0.0429(8) -0.0163(7) 0.0259(8) -0.0269(8)
C28 0.132(2) 0.0807(14) 0.0918(16) -0.0379(12) 0.0466(15) -0.0128(14)
O1 0.0469(5) 0.0467(5) 0.0469(6) 0.0052(4) 0.0080(4) 0.0029(4)
O2 0.0387(5) 0.0455(5) 0.0621(6) 0.0067(4) 0.0070(4) 0.0056(4)
O3 0.0557(6) 0.0447(6) 0.0697(7) 0.0078(5) 0.0073(5) 0.0093(5)
O4 0.0427(6) 0.0690(7) 0.1105(10) 0.0281(7) 0.0254(6) 0.0195(5)
O5A 0.088(5) 0.138(8) 0.084(8) -0.024(5) 0.054(5) -0.002(8)
O5B 0.126(5) 0.121(4) 0.049(3) -0.042(3) 0.046(3) -0.083(4)
O6 0.0722(8) 0.1176(11) 0.0465(7) -0.0252(7) 0.0080(6) -0.0300(8)

loop_
_atom_type_symbol
_atom_type_description
_atom_type_scat_dispersion_real
_atom_type_scat_dispersion_imag
_atom_type_scat_source
C C 0.0033 0.0016 'International Tables Vol C Tables 4.2.6.8 and 6.1.1.4'
H H 0.0000 0.0000 'International Tables Vol C Tables 4.2.6.8 and 6.1.1.4'
O O 0.0106 0.0060 'International Tables Vol C Tables 4.2.6.8 and 6.1.1.4'

loop_
_geom_angle_atom_site_label_1
_geom_angle_atom_site_label_2
_geom_angle_atom_site_label_3
_geom_angle
C21 C1 C2 121.01(13)
C21 C1 H1 119.5
C2 C1 H1 119.5
C6 C2 C1 117.87(12)
C6 C2 C3 120.10(13)
C1 C2 C3 122.01(13)
C2 C3 C4 112.35(11)
C2 C3 H3A 109.1
C4 C3 H3A 109.1
C2 C3 H3B 109.1
C4 C3 H3B 109.1
H3A C3 H3B 107.9
C5 C4 C3 111.64(12)
C5 C4 H4A 109.3
C3 C4 H4A 109.3
C5 C4 H4B 109.3
C3 C4 H4B 109.3
H4A C4 H4B 108.0
O3 C5 O1 122.78(13)
O3 C5 C4 124.37(13)
O1 C5 C4 112.85(11)
C2 C6 C9 121.32(13)
C2 C6 H6 119.3
C9 C6 H6 119.3
O1 C7 C8 111.80(12)
O1 C7 H7A 109.3
C8 C7 H7A 109.3
O1 C7 H7B 109.3
C8 C7 H7B 109.3
H7A C7 H7B 107.9
O2 C8 C7 107.26(12)
O2 C8 H8A 110.3
C7 C8 H8A 110.3
O2 C8 H8B 110.3
C7 C8 H8B 110.3
H8A C8 H8B 108.5
C6 C9 C20 120.77(13)
C6 C9 H9 119.6
C20 C9 H9 119.6
O4 C10 O2 122.79(13)
O4 C10 C11 125.71(14)
O2 C10 C11 111.48(11)
C10 C11 C12 114.38(11)
C10 C11 H11A 108.7
C12 C11 H11A 108.7
C10 C11 H11B 108.7
C12 C11 H11B 108.7
H11A C11 H11B 107.6
C13 C12 C11 117.46(11)
C13 C12 H12A 107.9
C11 C12 H12A 107.9
C13 C12 H12B 107.9
C11 C12 H12B 107.9
H12A C12 H12B 107.2
C22 C13 C14 118.70(12)
C22 C13 C12 123.85(11)
C14 C13 C12 117.45(11)
C15 C14 C13 121.25(12)
C15 C14 H14 119.4
C13 C14 H14 119.4
C14 C15 C24 120.70(12)
C14 C15 H15 119.6
C24 C15 H15 119.6
C17 C16 C24 121.64(12)
C17 C16 H16 119.2
C24 C16 H16 119.2
C16 C17 C18 119.18(12)
C16 C17 C25 120.80(13)
C18 C17 C25 119.99(13)
C19 C18 C17 120.62(12)
C19 C18 C27 119.17(12)
C17 C18 C27 120.18(12)
C18 C19 C23 120.31(11)
C18 C19 C20 119.30(11)
C23 C19 C20 120.39(11)
C21 C20 C9 118.24(12)
C21 C20 C19 121.16(12)
C9 C20 C19 120.50(12)
C1 C21 C20 120.78(13)
C1 C21 H21 119.6
C20 C21 H21 119.6
C13 C22 C23 121.69(11)
C13 C22 H22 119.2
C23 C22 H22 119.2
C24 C23 C22 118.62(11)
C24 C23 C19 118.52(11)
C22 C23 C19 122.86(11)
C16 C24 C15 121.31(11)
C16 C24 C23 119.69(11)
C15 C24 C23 119.00(12)
O5B C25 C26 118.3(5)
O5A C25 C26 123.7(7)
O5B C25 C17 121.8(3)
O5A C25 C17 115.2(8)
C26 C25 C17 119.53(15)
C25 C26 H26A 109.5
C25 C26 H26B 109.5
H26A C26 H26B 109.5
C25 C26 H26C 109.5
H26A C26 H26C 109.5
H26B C26 H26C 109.5
O6 C27 C28 121.81(17)
O6 C27 C18 121.01(16)
C28 C27 C18 117.05(17)
C27 C28 H28A 109.5
C27 C28 H28B 109.5
H28A C28 H28B 109.5
C27 C28 H28C 109.5
H28A C28 H28C 109.5
H28B C28 H28C 109.5
C5 O1 C7 116.08(11)
C10 O2 C8 116.66(11)

loop_
_geom_bond_atom_site_label_1
_geom_bond_atom_site_label_2
_geom_bond_distance
C1 C21 1.387(2)
C1 C2 1.395(2)
C1 H1 0.9400
C2 C6 1.3852(19)
C2 C3 1.5088(18)
C3 C4 1.531(2)
C3 H3A 0.9800
C3 H3B 0.9800
C4 C5 1.499(2)
C4 H4A 0.9800
C4 H4B 0.9800
C5 O3 1.2080(16)
C5 O1 1.3406(17)
C6 C9 1.3853(18)
C6 H6 0.9400
C7 O1 1.4507(18)
C7 C8 1.492(2)
C7 H7A 0.9800
C7 H7B 0.9800
C8 O2 1.4471(18)
C8 H8A 0.9800
C8 H8B 0.9800
C9 C20 1.3912(19)
C9 H9 0.9400
C10 O4 1.1956(17)
C10 O2 1.3323(17)
C10 C11 1.4942(19)
C11 C12 1.5179(19)
C11 H11A 0.9800
C11 H11B 0.9800
C12 C13 1.5090(18)
C12 H12A 0.9800
C12 H12B 0.9800
C13 C22 1.3763(18)
C13 C14 1.4189(18)
C14 C15 1.3626(19)
C14 H14 0.9400
C15 C24 1.4190(18)
C15 H15 0.9400
C16 C17 1.370(2)
C16 C24 1.4098(18)
C16 H16 0.9400
C17 C18 1.4323(19)
C17 C25 1.491(2)
C18 C19 1.3785(19)
C18 C27 1.518(2)
C19 C23 1.4346(18)
C19 C20 1.4976(17)
C20 C21 1.390(2)
C21 H21 0.9400
C22 C23 1.4193(17)
C22 H22 0.9400
C23 C24 1.4190(17)
C25 O5B 1.198(6)
C25 O5A 1.293(14)
C25 C26 1.490(3)
C26 H26A 0.9700
C26 H26B 0.9700
C26 H26C 0.9700
C27 O6 1.201(2)
C27 C28 1.487(3)
C28 H28A 0.9700
C28 H28B 0.9700
C28 H28C 0.9700

loop_
_geom_hbond_atom_site_label_D
_geom_hbond_atom_site_label_H
_geom_hbond_atom_site_label_A
_geom_hbond_distance_DH
_geom_hbond_distance_HA
_geom_hbond_distance_DA
_geom_hbond_angle_DHA
_geom_hbond_site_symmetry_A
C4 H4A O3 0.98 2.65 3.6075(17) 164.5 2
C7 H7B O6 0.98 2.61 3.176(2) 116.8 4_576
C8 H8A O5A 0.98 2.55 3.494(17) 161.0 4_576
C8 H8A O5B 0.98 2.45 3.341(7) 151.2 4_576
C8 H8B O3 0.98 2.65 3.1273(19) 110.1 .
C11 H11B O3 0.98 2.37 3.0261(17) 123.8 1_565
C26 H26B O4 0.97 2.38 3.299(2) 157.7 2_655

loop_
_geom_torsion_atom_site_label_1
_geom_torsion_atom_site_label_2
_geom_torsion_atom_site_label_3
_geom_torsion_atom_site_label_4
_geom_torsion
C21 C1 C2 C6 -0.1(2)
C21 C1 C2 C3 -178.68(14)
C6 C2 C3 C4 -89.17(16)
C1 C2 C3 C4 89.38(17)
C2 C3 C4 C5 -67.60(16)
C3 C4 C5 O3 -43.22(18)
C3 C4 C5 O1 136.91(12)
C1 C2 C6 C9 0.7(2)
C3 C2 C6 C9 179.27(12)
O1 C7 C8 O2 68.10(16)
C2 C6 C9 C20 -0.1(2)
O4 C10 C11 C12 10.4(2)
O2 C10 C11 C12 -170.78(11)
C10 C11 C12 C13 77.19(16)
C11 C12 C13 C22 -10.54(19)
C11 C12 C13 C14 170.53(12)
C22 C13 C14 C15 1.1(2)
C12 C13 C14 C15 -179.94(13)
C13 C14 C15 C24 -1.2(2)
C24 C16 C17 C18 -0.3(2)
C24 C16 C17 C25 -178.70(14)
C16 C17 C18 C19 1.5(2)
C25 C17 C18 C19 179.90(14)
C16 C17 C18 C27 179.75(15)
C25 C17 C18 C27 -1.8(2)
C17 C18 C19 C23 -0.9(2)
C27 C18 C19 C23 -179.17(13)
C17 C18 C19 C20 179.07(13)
C27 C18 C19 C20 0.8(2)
C6 C9 C20 C21 -0.94(19)
C6 C9 C20 C19 175.30(12)
C18 C19 C20 C21 105.57(16)
C23 C19 C20 C21 -74.47(17)
C18 C19 C20 C9 -70.56(17)
C23 C19 C20 C9 109.39(14)
C2 C1 C21 C20 -1.0(2)
C9 C20 C21 C1 1.5(2)
C19 C20 C21 C1 -174.72(13)
C14 C13 C22 C23 0.65(19)
C12 C13 C22 C23 -178.27(12)
C13 C22 C23 C24 -2.15(18)
C13 C22 C23 C19 178.00(12)
C18 C19 C23 C24 -0.86(19)
C20 C19 C23 C24 179.19(11)
C18 C19 C23 C22 178.99(12)
C20 C19 C23 C22 -0.96(19)
C17 C16 C24 C15 178.73(14)
C17 C16 C24 C23 -1.5(2)
C14 C15 C24 C16 179.48(13)
C14 C15 C24 C23 -0.3(2)
C22 C23 C24 C16 -177.85(12)
C19 C23 C24 C16 2.01(18)
C22 C23 C24 C15 1.97(18)
C19 C23 C24 C15 -178.17(12)
C16 C17 C25 O5B 172.8(13)
C18 C17 C25 O5B -5.6(14)
C16 C17 C25 O5A 151.1(9)
C18 C17 C25 O5A -27.3(9)
C16 C17 C25 C26 -14.8(3)
C18 C17 C25 C26 166.80(16)
C19 C18 C27 O6 92.91(19)
C17 C18 C27 O6 -85.39(19)
C19 C18 C27 C28 -82.96(19)
C17 C18 C27 C28 98.73(19)
O3 C5 O1 C7 -0.88(19)
C4 C5 O1 C7 178.98(11)
C8 C7 O1 C5 80.84(15)
O4 C10 O2 C8 2.6(2)
C11 C10 O2 C8 -176.34(11)
C7 C8 O2 C10 176.93(12)

loop_
_platon_squeeze_void_nr
_platon_squeeze_void_average_x
_platon_squeeze_void_average_y
_platon_squeeze_void_average_z
_platon_squeeze_void_volume
_platon_squeeze_void_count_electrons
_platon_squeeze_void_content
1 0.000 -0.005 0.500 210 45 ' '
2 0.000 0.493 0.000 210 45 ' '
